data_2008469
loop_
_publ_author_name
'El-Bali, Brahim'
'Bolte, Michael'
'Boukhari, Ali'
'Aride, Jilali'
'Taibe, M'Hamed'

_publ_section_title
;
 BaNi~2~(PO~4~)~2~
;
_journal_issue 5
_journal_name_full 'Acta Crystallographica Section C'
_journal_page_first 701
_journal_page_last 702
_journal_paper_doi 10.1107/S0108270199000499
_journal_volume 55
_journal_year 1999
_chemical_formula_iupac 'Ba Ni2 (P O4)2'
_chemical_formula_sum 'Ba Ni2 O8 P2'
_chemical_formula_weight 444.70
_chemical_name_systematic
;
barium dinickel(II) bis(phosphate)
;
_space_group_IT_number 148
_symmetry_cell_setting trigonal
_symmetry_space_group_name_Hall '-R 3'
_symmetry_space_group_name_H-M 'R -3 :H'
_audit_creation_method SHELXL97
_cell_angle_alpha 90.00
_cell_angle_beta 90.00
_cell_angle_gamma 120.00
_cell_formula_units_Z 3
_cell_length_a 4.8112(7)
_cell_length_b 4.8112(7)
_cell_length_c 23.302(5)
_cell_measurement_reflns_used 821
_cell_measurement_temperature 173(2)
_cell_measurement_theta_max 25
_cell_measurement_theta_min 1
_cell_volume 467.12(14)
_computing_cell_refinement SMART
_computing_data_collection 'SMART (Siemens, 1995)'
_computing_data_reduction 'SAINT (Siemens, 1995)'
_computing_molecular_graphics 'XP in SHELXTL-Plus (Sheldrick, 1991)'
_computing_structure_refinement 'SHELXL97 (Sheldrick, 1997)'
_computing_structure_solution 'SHELXS97 (Sheldrick, 1990)'
_diffrn_ambient_temperature 173(2)
_diffrn_measured_fraction_theta_full 0.995
_diffrn_measured_fraction_theta_max 0.995
_diffrn_measurement_device_type 'Siemens CCD three-circle'
_diffrn_measurement_method \w
_diffrn_radiation_monochromator graphite
_diffrn_radiation_source 'fine-focus sealed tube'
_diffrn_radiation_type MoK\a
_diffrn_radiation_wavelength 0.71073
_diffrn_reflns_av_R_equivalents 0.079
_diffrn_reflns_av_sigmaI/netI 0.023
_diffrn_reflns_limit_h_max 6
_diffrn_reflns_limit_h_min -6
_diffrn_reflns_limit_k_max 6
_diffrn_reflns_limit_k_min -6
_diffrn_reflns_limit_l_max 28
_diffrn_reflns_limit_l_min -28
_diffrn_reflns_number 3343
_diffrn_reflns_theta_full 26.40
_diffrn_reflns_theta_max 26.40
_diffrn_reflns_theta_min 2.62
_diffrn_standards_decay_% 0
_diffrn_standards_interval_time 600
_diffrn_standards_number 107
_exptl_absorpt_coefficient_mu 12.761
_exptl_absorpt_correction_T_max 0.279
_exptl_absorpt_correction_T_min 0.142
_exptl_absorpt_correction_type empirical
_exptl_absorpt_process_details '(SADABS; Sheldrick, 1996)'
_exptl_crystal_colour green
_exptl_crystal_density_diffrn 4.742
_exptl_crystal_density_method 'not measured'
_exptl_crystal_description Parallelepiped
_exptl_crystal_F_000 618
_exptl_crystal_size_max 0.2
_exptl_crystal_size_mid 0.1
_exptl_crystal_size_min 0.1
_refine_diff_density_max 2.231
_refine_diff_density_min -1.188
_refine_ls_extinction_coef 0.028(4)
_refine_ls_extinction_method 'SHELXL97 (Sheldrick, 1997)'
_refine_ls_goodness_of_fit_ref 1.167
_refine_ls_hydrogen_treatment none
_refine_ls_matrix_type full
_refine_ls_number_parameters 22
_refine_ls_number_reflns 215
_refine_ls_number_restraints 0
_refine_ls_restrained_S_all 1.167
_refine_ls_R_factor_all 0.039
_refine_ls_R_factor_gt 0.039
_refine_ls_shift/su_max <0.001
_refine_ls_shift/su_mean 0.000
_refine_ls_structure_factor_coef Fsqd
_refine_ls_weighting_details 'calc w = 1/[\s^2^(Fo^2^)+(0.0671P)^2^+8.9136P] where P=(Fo^2^+2Fc^2^)/3'
_refine_ls_weighting_scheme calc
_refine_ls_wR_factor_ref 0.099
_reflns_number_gt 214
_reflns_number_total 215
_reflns_threshold_expression I>2\s(I)
_cod_data_source_file jz1337.cif
_cod_data_source_block b3
_cod_depositor_comments
;
The following automatic conversions were performed:
'_symmetry_cell_setting' value 'Trigonal' changed to 'trigonal' according
to '/home/saulius/struct/CIF-dictionaries/cif_core.dic' dictionary named
'cif_core.dic' version 2.4.1 from 2010-06-29.

Automatic conversion script
Id: cif_fix_enum 1527 2010-12-29 10:47:43Z saulius 

The following automatic conversions were performed:

'_symmetry_cell_setting' value 'Trigonal' changed to 'trigonal'
according to /home/saulius/struct/CIF-dictionaries/cif_core.dic
dictionary named 'cif_core.dic' version 2.4.1 from
2010-06-29.

'_exptl_absorpt_correction_type' value 'Empirical'
changed to 'empirical' according to
/home/saulius/struct/CIF-dictionaries/cif_core.dic dictionary named
'cif_core.dic' version 2.4.1 from 2010-06-29.

Automatic conversion script
Id: cif_fix_values 1715 2011-07-08 13:25:40Z adriana 
;
_cod_original_sg_symbol_H-M 'R -3'
_cod_database_code 2008469

loop_
_symmetry_equiv_pos_as_xyz
'x, y, z'
'-y, x-y, z'
'-x+y, -x, z'
'x+2/3, y+1/3, z+1/3'
'-y+2/3, x-y+1/3, z+1/3'
'-x+y+2/3, -x+1/3, z+1/3'
'x+1/3, y+2/3, z+2/3'
'-y+1/3, x-y+2/3, z+2/3'
'-x+y+1/3, -x+2/3, z+2/3'
'-x, -y, -z'
'y, -x+y, -z'
'x-y, x, -z'
'-x+2/3, -y+1/3, -z+1/3'
'y+2/3, -x+y+1/3, -z+1/3'
'x-y+2/3, x+1/3, -z+1/3'
'-x+1/3, -y+2/3, -z+2/3'
'y+1/3, -x+y+2/3, -z+2/3'
'x-y+1/3, x+2/3, -z+2/3'

loop_
_atom_site_label
_atom_site_fract_x
_atom_site_fract_y
_atom_site_fract_z
_atom_site_U_iso_or_equiv
_atom_site_adp_type
_atom_site_calc_flag
_atom_site_refinement_flags
_atom_site_occupancy
_atom_site_disorder_assembly
_atom_site_disorder_group
_atom_site_type_symbol
Ba1 0 0 0.5 .0120(6) Uani d S 1 . . Ba
Ni1 0 0 0.33117(7) .0111(7) Uani d S 1 . . Ni
P1 0 0 0.07358(14) .0104(8) Uani d S 1 . . P
O1 0 0 0.1380(3) .0138(17) Uani d S 1 . . O
O2 .0095(10) .3135(10) 0.05179(17) .0112(12) Uani d . 1 . . O

loop_
_atom_site_aniso_label
_atom_site_aniso_U_11
_atom_site_aniso_U_22
_atom_site_aniso_U_33
_atom_site_aniso_U_12
_atom_site_aniso_U_13
_atom_site_aniso_U_23
Ba1 .0114(7) .0114(7) .0131(8) .0057(3) 0 0
Ni1 .0109(7) .0109(7) .0115(10) .0055(4) 0 0
P1 .0118(11) .0118(11) .0075(14) .0059(5) 0 0
O1 .018(3) .018(3) .005(4) .0092(13) 0 0
O2 .011(2) .012(2) .010(2) .0052(18) -.0015(17) .0005(17)

loop_
_atom_type_symbol
_atom_type_description
_atom_type_scat_dispersion_real
_atom_type_scat_dispersion_imag
_atom_type_scat_source
O O 0.0106 0.0060 'International Tables Vol C Tables 4.2.6.8 and 6.1.1.4'
P P 0.1023 0.0942 'International Tables Vol C Tables 4.2.6.8 and 6.1.1.4'
Ni Ni 0.3393 1.1124 'International Tables Vol C Tables 4.2.6.8 and 6.1.1.4'
Ba Ba -0.3244 2.2819 'International Tables Vol C Tables 4.2.6.8 and 6.1.1.4'

loop_
_geom_angle_atom_site_label_1
_geom_angle_atom_site_label_2
_geom_angle_atom_site_label_3
_geom_angle_site_symmetry_1
_geom_angle_site_symmetry_3
_geom_angle
_geom_angle_publ_flag
O1 Ba1 O1 16 16_445 114.72(12) ?
O1 Ba1 O1 16 4_445 179.9970(10) ?
O1 Ba1 O1 16_445 4_445 65.28(12) ?
O1 Ba1 O1 16 4 65.28(12) ?
O1 Ba1 O1 16_445 4 179.9970(10) ?
O1 Ba1 O1 4_445 4 114.72(12) ?
O1 Ba1 O1 16 16_545 114.72(12) ?
O1 Ba1 O1 16_445 16_545 114.72(12) ?
O1 Ba1 O1 4_445 16_545 65.28(12) ?
O1 Ba1 O1 4 16_545 65.28(12) ?
O1 Ba1 O1 16 4_455 65.28(12) ?
O1 Ba1 O1 16_445 4_455 65.28(12) ?
O1 Ba1 O1 4_445 4_455 114.72(12) ?
O1 Ba1 O1 4 4_455 114.72(12) ?
O1 Ba1 O1 16_545 4_455 179.9970(10) ?
O1 Ba1 O2 16 17_445 80.71(16) ?
O1 Ba1 O2 16_445 17_445 49.03(17) ?
O1 Ba1 O2 4_445 17_445 99.29(16) ?
O1 Ba1 O2 4 17_445 130.97(17) ?
O1 Ba1 O2 16_545 17_445 102.65(17) ?
O1 Ba1 O2 4_455 17_445 77.35(17) ?
O1 Ba1 O2 16 16 49.03(17) ?
O1 Ba1 O2 16_445 16 102.65(17) ?
O1 Ba1 O2 4_445 16 130.97(17) ?
O1 Ba1 O2 4 16 77.35(17) ?
O1 Ba1 O2 16_545 16 80.71(16) ?
O1 Ba1 O2 4_455 16 99.29(16) ?
O2 Ba1 O2 17_445 16 53.62(13) ?
O1 Ba1 O2 16 18_545 102.65(17) ?
O1 Ba1 O2 16_445 18_545 80.71(16) ?
O1 Ba1 O2 4_445 18_545 77.35(17) ?
O1 Ba1 O2 4 18_545 99.29(16) ?
O1 Ba1 O2 16_545 18_545 49.03(17) ?
O1 Ba1 O2 4_455 18_545 130.97(17) ?
O2 Ba1 O2 17_445 18_545 53.62(12) ?
O2 Ba1 O2 16 18_545 53.62(12) ?
O1 Ba1 O2 16 5 99.29(16) ?
O1 Ba1 O2 16_445 5 130.97(17) ?
O1 Ba1 O2 4_445 5 80.71(16) ?
O1 Ba1 O2 4 5 49.03(17) ?
O1 Ba1 O2 16_545 5 77.35(17) ?
O1 Ba1 O2 4_455 5 102.65(17) ?
O2 Ba1 O2 17_445 5 179.9990(10) ?
O2 Ba1 O2 16 5 126.38(13) ?
O2 Ba1 O2 18_545 5 126.38(12) ?
O1 Ba1 O2 16 4_445 130.97(17) ?
O1 Ba1 O2 16_445 4_445 77.35(17) ?
O1 Ba1 O2 4_445 4_445 49.03(17) ?
O1 Ba1 O2 4 4_445 102.65(17) ?
O1 Ba1 O2 16_545 4_445 99.29(16) ?
O1 Ba1 O2 4_455 4_445 80.71(16) ?
O2 Ba1 O2 17_445 4_445 126.38(13) ?
O2 Ba1 O2 16 4_445 179.9990(10) ?
O2 Ba1 O2 18_545 4_445 126.38(13) ?
O2 Ba1 O2 5 4_445 53.62(12) ?
O1 Ba1 O2 16 6_455 77.35(17) ?
O1 Ba1 O2 16_445 6_455 99.29(16) ?
O1 Ba1 O2 4_445 6_455 102.65(17) ?
O1 Ba1 O2 4 6_455 80.71(16) ?
O1 Ba1 O2 16_545 6_455 130.97(17) ?
O1 Ba1 O2 4_455 6_455 49.03(17) ?
O2 Ba1 O2 17_445 6_455 126.38(12) ?
O2 Ba1 O2 16 6_455 126.38(13) ?
O2 Ba1 O2 18_545 6_455 179.9990(10) ?
O2 Ba1 O2 5 6_455 53.62(12) ?
O2 Ba1 O2 4_445 6_455 53.62(12) ?
O2 Ni1 O2 14_445 15 91.44(17) ?
O2 Ni1 O2 14_445 13_455 91.44(17) y
O2 Ni1 O2 15 13_455 91.44(17) ?
O2 Ni1 O2 14_445 5 95.06(15) y
O2 Ni1 O2 15 5 87.0(2) y
O2 Ni1 O2 13_455 5 173.4(2) ?
O2 Ni1 O2 14_445 4_445 87.0(2) ?
O2 Ni1 O2 15 4_445 173.4(2) ?
O2 Ni1 O2 13_455 4_445 95.06(15) ?
O2 Ni1 O2 5 4_445 86.66(17) y
O2 Ni1 O2 14_445 6_455 173.4(2) y
O2 Ni1 O2 15 6_455 95.06(15) ?
O2 Ni1 O2 13_455 6_455 87.0(2) ?
O2 Ni1 O2 5 6_455 86.66(17) ?
O2 Ni1 O2 4_445 6_455 86.66(17) ?
O2 Ni1 Ni1 14_445 16 139.03(14) ?
O2 Ni1 Ni1 15 16 47.61(12) ?
O2 Ni1 Ni1 13_455 16 88.87(12) ?
O2 Ni1 Ni1 5 16 85.33(13) ?
O2 Ni1 Ni1 4_445 16 133.74(15) ?
O2 Ni1 Ni1 6_455 16 47.45(12) ?
O2 Ni1 Ni1 14_445 16_445 88.87(12) ?
O2 Ni1 Ni1 15 16_445 139.03(14) ?
O2 Ni1 Ni1 13_455 16_445 47.61(12) ?
O2 Ni1 Ni1 5 16_445 133.74(15) ?
O2 Ni1 Ni1 4_445 16_445 47.45(12) ?
O2 Ni1 Ni1 6_455 16_445 85.33(13) ?
Ni1 Ni1 Ni1 16 16_445 119.871(8) ?
O2 Ni1 Ni1 14_445 16_545 47.61(12) ?
O2 Ni1 Ni1 15 16_545 88.87(12) ?
O2 Ni1 Ni1 13_455 16_545 139.03(14) ?
O2 Ni1 Ni1 5 16_545 47.45(12) ?
O2 Ni1 Ni1 4_445 16_545 85.33(13) ?
O2 Ni1 Ni1 6_455 16_545 133.74(15) ?
Ni1 Ni1 Ni1 16 16_545 119.870(8) ?
Ni1 Ni1 Ni1 16_445 16_545 119.870(8) ?
O1 P1 O2 . 2 108.87(19) ?
O1 P1 O2 . 3 108.87(19) ?
O2 P1 O2 2 3 110.07(18) ?
O1 P1 O2 . . 108.87(19) y
O2 P1 O2 2 . 110.07(18) y
O2 P1 O2 3 . 110.07(18) ?
O1 P1 Ba1 . 7_554 52.02(4) ?
O2 P1 Ba1 2 7_554 146.59(17) ?
O2 P1 Ba1 3 7_554 102.65(17) ?
O2 P1 Ba1 . 7_554 62.83(16) ?
O1 P1 Ba1 . 7_444 52.02(4) ?
O2 P1 Ba1 2 7_444 62.83(16) ?
O2 P1 Ba1 3 7_444 146.58(17) ?
O2 P1 Ba1 . 7_444 102.65(17) ?
Ba1 P1 Ba1 7_554 7_444 86.09(6) ?
O1 P1 Ba1 . 7_544 52.02(4) ?
O2 P1 Ba1 2 7_544 102.65(17) ?
O2 P1 Ba1 3 7_544 62.83(16) ?
O2 P1 Ba1 . 7_544 146.58(17) ?
Ba1 P1 Ba1 7_554 7_544 86.09(6) ?
Ba1 P1 Ba1 7_444 7_544 86.09(6) ?
P1 O1 Ba1 . 7_554 103.51(16) ?
P1 O1 Ba1 . 7_444 103.51(16) ?
Ba1 O1 Ba1 7_554 7_444 114.72(12) ?
P1 O1 Ba1 . 7_544 103.51(16) ?
Ba1 O1 Ba1 7_554 7_544 114.72(12) ?
Ba1 O1 Ba1 7_444 7_544 114.72(12) ?
P1 O2 Ni1 . 13_455 126.0(2) y
P1 O2 Ni1 . 7_554 129.5(3) y
Ni1 O2 Ni1 13_455 7_554 84.94(15) y
P1 O2 Ba1 . 7_554 90.71(19) ?
Ni1 O2 Ba1 13_455 7_554 130.39(19) ?
Ni1 O2 Ba1 7_554 7_554 96.21(15) ?

loop_
_geom_bond_atom_site_label_1
_geom_bond_atom_site_label_2
_geom_bond_site_symmetry_2
_geom_bond_distance
_geom_bond_publ_flag
Ba1 O1 16 2.8567(19) y
Ba1 O1 16_445 2.8567(19) ?
Ba1 O1 4_445 2.8568(19) ?
Ba1 O1 4 2.8568(19) ?
Ba1 O1 16_545 2.8568(19) ?
Ba1 O1 4_455 2.8568(19) ?
Ba1 O2 17_445 3.135(4) ?
Ba1 O2 16 3.135(4) y
Ba1 O2 18_545 3.135(4) ?
Ba1 O2 5 3.136(4) ?
Ba1 O2 4_445 3.136(4) ?
Ba1 O2 6_455 3.136(4) ?
Ni1 O2 14_445 2.056(4) ?
Ni1 O2 15 2.056(4) y
Ni1 O2 13_455 2.056(4) ?
Ni1 O2 5 2.061(4) y
Ni1 O2 4_445 2.061(4) ?
Ni1 O2 6_455 2.061(4) ?
Ni1 Ni1 16 2.7796(4) ?
Ni1 Ni1 16_445 2.7796(4) ?
Ni1 Ni1 16_545 2.7796(4) ?
P1 O1 . 1.502(8) y
P1 O2 2 1.570(4) ?
P1 O2 3 1.570(4) ?
P1 O2 . 1.570(4) y
P1 Ba1 7_554 3.524(2) ?
P1 Ba1 7_444 3.524(2) ?
P1 Ba1 7_544 3.524(2) ?
O1 Ba1 7_554 2.8568(19) ?
O1 Ba1 7_444 2.8568(19) ?
O1 Ba1 7_544 2.8568(19) ?
O2 Ni1 13_455 2.056(4) ?
O2 Ni1 7_554 2.061(4) ?
O2 Ba1 7_554 3.136(4) ?
